data_7701677
loop_
_publ_author_name
'Le Coz, Erwann'
'Roueindeji, Hanieh'
'Roisnel, Thierry'
'Dorcet, Vincent'
'Carpentier, Jean-Fran\,cois'
'Sarazin, Yann'

_publ_section_title
;
 Barium complexes with crown-ether-functionalised amidinate and
 iminoanilide ligands for the hydrophosphination of vinylarenes.
;
_journal_issue 25
_journal_name_full 'Dalton transactions (Cambridge, England : 2003)'
_journal_page_first 9173
_journal_page_last 9180
_journal_paper_doi 10.1039/c9dt01512d
_journal_volume 48
_journal_year 2019
_chemical_compound_source 'synthesis as described'
_chemical_formula_moiety 'C43 H56 Ba N3 O4 P, C6 H6'
_chemical_formula_sum 'C49 H62 Ba N3 O4 P'
_chemical_formula_weight 925.32
_space_group_crystal_system monoclinic
_space_group_IT_number 14
_space_group_name_Hall '-P 2ybc'
_space_group_name_H-M_alt 'P 1 21/c 1'
_atom_sites_solution_hydrogens geom
_atom_sites_solution_primary dual
_atom_sites_solution_secondary difmap
_audit_update_record
;
2019-05-13 deposited with the CCDC.	2019-05-14 downloaded from the CCDC.
;
_cell_angle_alpha 90
_cell_angle_beta 108.664(3)
_cell_angle_gamma 90
_cell_formula_units_Z 4
_cell_length_a 14.4189(15)
_cell_length_b 17.878(2)
_cell_length_c 18.9056(19)
_cell_measurement_reflns_used 9575
_cell_measurement_temperature 150
_cell_measurement_theta_max 27.5036
_cell_measurement_theta_min 2.2784
_cell_measurement_wavelength 0.71073
_cell_volume 4617.2(8)
_computing_cell_refinement 'APEX3 (Bruker, 2015)'
_computing_data_collection 'SAINT (Bruker, 2014)'
_computing_data_reduction 'SAINT (Bruker, 2014)'
_computing_molecular_graphics 'SXGRAPH (L. Farrugia, 1999), Mercury (CSD, 2016)'
_computing_publication_material 'CRYSCALC (T. Roisnel, local program, 2019)'
_computing_structure_refinement 'SHELXL-2018_3 (Sheldrick, 2018)'
_computing_structure_solution 'SHELXT (G. Sheldrick, 2015)'
_diffrn_ambient_temperature 150
_diffrn_detector '(CMOS) PHOTON 100'
_diffrn_detector_area_resol_mean 10.4167
_diffrn_measured_fraction_theta_full 0.998
_diffrn_measured_fraction_theta_max 0.997
_diffrn_measurement_device_type 'D8 VENTURE Bruker AXS'
_diffrn_measurement_method 'rotation images'
_diffrn_radiation_monochromator 'multilayer monochromator'
_diffrn_radiation_probe x-ray
_diffrn_radiation_source 'Incoatec microfocus sealed tube'
_diffrn_radiation_type MoK\a
_diffrn_radiation_wavelength 0.71073
_diffrn_reflns_av_R_equivalents 0.0334
_diffrn_reflns_av_unetI/netI 0.0270
_diffrn_reflns_limit_h_max 18
_diffrn_reflns_limit_h_min -18
_diffrn_reflns_limit_k_max 20
_diffrn_reflns_limit_k_min -23
_diffrn_reflns_limit_l_max 24
_diffrn_reflns_limit_l_min -24
_diffrn_reflns_number 47599
_diffrn_reflns_theta_full 25.242
_diffrn_reflns_theta_max 27.504
_diffrn_reflns_theta_min 2.278
_diffrn_source_current 1.0
_diffrn_source_voltage 50.0
_exptl_absorpt_coefficient_mu 0.940
_exptl_absorpt_correction_T_max 0.740
_exptl_absorpt_correction_T_min 0.673
_exptl_absorpt_correction_type multi-scan
_exptl_absorpt_process_details
;
  [Sheldrick, G.M. (2014). SADABS Bruker AXS Inc., Madison, Wisconsin, USA]
;
_exptl_crystal_colour orange
_exptl_crystal_density_diffrn 1.331
_exptl_crystal_description prism
_exptl_crystal_F_000 1920
_exptl_crystal_size_max 0.400
_exptl_crystal_size_mid 0.340
_exptl_crystal_size_min 0.320
_refine_diff_density_max 1.983
_refine_diff_density_min -1.829
_refine_diff_density_rms 0.098
_refine_ls_extinction_method none
_refine_ls_goodness_of_fit_ref 1.118
_refine_ls_hydrogen_treatment constr
_refine_ls_matrix_type full
_refine_ls_number_parameters 439
_refine_ls_number_reflns 10573
_refine_ls_number_restraints 0
_refine_ls_restrained_S_all 1.118
_refine_ls_R_factor_all 0.0497
_refine_ls_R_factor_gt 0.0386
_refine_ls_shift/su_max 0.002
_refine_ls_shift/su_mean 0.000
_refine_ls_structure_factor_coef Fsqd
_refine_ls_weighting_details 'w=1/[\s^2^(Fo^2^)+(0.0259P)^2^+12.8915P] where P=(Fo^2^+2Fc^2^)/3'
_refine_ls_weighting_scheme calc
_refine_ls_wR_factor_gt 0.0862
_refine_ls_wR_factor_ref 0.0959
_reflns_Friedel_coverage 0.000
_reflns_number_gt 8975
_reflns_number_total 10573
_reflns_threshold_expression >2sigma(I)
_cod_data_source_file c9dt01512d2.cif
_cod_data_source_block HR479
_cod_original_cell_volume 4617.2(9)
_cod_original_sg_symbol_H-M 'P 21/c'
_cod_database_code 7701677

loop_
_space_group_symop_operation_xyz
'x, y, z'
'-x, y+1/2, -z+1/2'
'-x, -y, -z'
'x, -y-1/2, z-1/2'

loop_
_atom_site_label
_atom_site_type_symbol
_atom_site_fract_x
_atom_site_fract_y
_atom_site_fract_z
_atom_site_U_iso_or_equiv
_atom_site_adp_type
_atom_site_occupancy
_atom_site_site_symmetry_order
_atom_site_calc_flag
_atom_site_refinement_flags_posn
_atom_site_refinement_flags_adp
_atom_site_refinement_flags_occupancy
_atom_site_disorder_assembly
_atom_site_disorder_group
Ba1 Ba 0.28588(2) 0.71224(2) 0.33781(2) 0.01669(5) Uani 1 1 d . . . . .
P1 P 0.41796(7) 0.69595(5) 0.22037(5) 0.03155(19) Uani 1 1 d . . . . .
N1 N 0.25734(18) 0.86429(14) 0.27071(13) 0.0215(5) Uani 1 1 d . . . . .
C2 C 0.3534(2) 0.89058(18) 0.26882(18) 0.0277(6) Uani 1 1 d . . . . .
H2A H 0.345683 0.941265 0.246589 0.033 Uiso 1 1 calc R U . . .
H2B H 0.376067 0.857031 0.236023 0.033 Uiso 1 1 calc R U . . .
C3 C 0.4308(2) 0.89329(18) 0.3446(2) 0.0311(7) Uani 1 1 d . . . . .
H3A H 0.493809 0.910159 0.339637 0.037 Uiso 1 1 calc R U . . .
H3B H 0.411282 0.929044 0.377258 0.037 Uiso 1 1 calc R U . . .
O4 O 0.44137(16) 0.82010(13) 0.37647(13) 0.0292(5) Uani 1 1 d . . . . .
C5 C 0.5248(2) 0.8133(2) 0.44243(19) 0.0338(7) Uani 1 1 d . . . . .
H5A H 0.512714 0.839902 0.484577 0.041 Uiso 1 1 calc R U . . .
H5B H 0.583178 0.835596 0.433866 0.041 Uiso 1 1 calc R U . . .
C6 C 0.5415(2) 0.7314(2) 0.4602(2) 0.0324(7) Uani 1 1 d . . . . .
H6A H 0.559499 0.706433 0.419668 0.039 Uiso 1 1 calc R U . . .
H6B H 0.596810 0.725455 0.507006 0.039 Uiso 1 1 calc R U . . .
O7 O 0.45619(15) 0.69579(13) 0.46832(12) 0.0257(5) Uani 1 1 d . . . . .
C8 C 0.4452(2) 0.70545(19) 0.54046(17) 0.0263(6) Uani 1 1 d . . . . .
H8A H 0.445593 0.759291 0.552813 0.032 Uiso 1 1 calc R U . . .
H8B H 0.499521 0.680593 0.579200 0.032 Uiso 1 1 calc R U . . .
C9 C 0.3486(2) 0.67056(19) 0.53696(17) 0.0262(6) Uani 1 1 d . . . . .
H9A H 0.348542 0.617183 0.523021 0.031 Uiso 1 1 calc R U . . .
H9B H 0.340177 0.673138 0.586876 0.031 Uiso 1 1 calc R U . . .
O10 O 0.26815(15) 0.70813(12) 0.48348(11) 0.0225(4) Uani 1 1 d . . . . .
C11 C 0.2370(3) 0.77499(19) 0.51095(18) 0.0308(7) Uani 1 1 d . . . . .
H11A H 0.290343 0.812447 0.524018 0.037 Uiso 1 1 calc R U . . .
H11B H 0.218947 0.763917 0.556175 0.037 Uiso 1 1 calc R U . . .
C12 C 0.1496(3) 0.8046(2) 0.4498(2) 0.0343(8) Uani 1 1 d . . . . .
H12A H 0.097145 0.766394 0.437476 0.041 Uiso 1 1 calc R U . . .
H12B H 0.124423 0.849593 0.468281 0.041 Uiso 1 1 calc R U . . .
O13 O 0.17193(16) 0.82357(12) 0.38373(12) 0.0266(5) Uani 1 1 d . . . . .
C14 C 0.2228(3) 0.89334(18) 0.38882(18) 0.0299(7) Uani 1 1 d . . . . .
H14A H 0.292661 0.887053 0.418508 0.036 Uiso 1 1 calc R U . . .
H14B H 0.193840 0.931381 0.413527 0.036 Uiso 1 1 calc R U . . .
C15 C 0.2134(3) 0.91783(18) 0.31055(18) 0.0293(7) Uani 1 1 d . . . . .
H15A H 0.143227 0.924151 0.281912 0.035 Uiso 1 1 calc R U . . .
H15B H 0.245639 0.967073 0.312683 0.035 Uiso 1 1 calc R U . . .
C21 C 0.1927(2) 0.85214(17) 0.19305(16) 0.0252(6) Uani 1 1 d . . . . .
H21A H 0.229843 0.825156 0.165108 0.030 Uiso 1 1 calc R U . . .
H21B H 0.173429 0.901334 0.168740 0.030 Uiso 1 1 calc R U . . .
C22 C 0.1008(2) 0.80795(18) 0.18806(18) 0.0281(7) Uani 1 1 d . . . . .
H22A H 0.067190 0.831500 0.220572 0.034 Uiso 1 1 calc R U . . .
H22B H 0.055677 0.809426 0.136091 0.034 Uiso 1 1 calc R U . . .
N23 N 0.12365(18) 0.72936(15) 0.21096(14) 0.0242(5) Uani 1 1 d . . . . .
C24 C 0.0727(2) 0.68042(18) 0.16453(16) 0.0261(6) Uani 1 1 d . . . . .
H24 H 0.029150 0.700229 0.119517 0.031 Uiso 1 1 calc R U . . .
C25 C 0.0722(2) 0.59974(18) 0.17087(16) 0.0260(6) Uani 1 1 d . . . . .
C26 C 0.0176(3) 0.5627(2) 0.10476(18) 0.0366(8) Uani 1 1 d . . . . .
H26 H -0.011310 0.591722 0.061174 0.044 Uiso 1 1 calc R U . . .
C27 C 0.0041(3) 0.4864(2) 0.10053(19) 0.0411(9) Uani 1 1 d . . . . .
H27 H -0.030744 0.463059 0.054560 0.049 Uiso 1 1 calc R U . . .
C28 C 0.0432(3) 0.4439(2) 0.1657(2) 0.0362(8) Uani 1 1 d . . . . .
H28 H 0.032981 0.391317 0.164378 0.043 Uiso 1 1 calc R U . . .
C29 C 0.0962(2) 0.47786(18) 0.23155(18) 0.0274(6) Uani 1 1 d . . . . .
H29 H 0.120408 0.447781 0.275006 0.033 Uiso 1 1 calc R U . . .
C30 C 0.1167(2) 0.55675(17) 0.23769(16) 0.0214(6) Uani 1 1 d . . . . .
N31 N 0.17324(17) 0.58917(14) 0.30070(13) 0.0200(5) Uani 1 1 d . . . . .
C32 C 0.2084(2) 0.54465(15) 0.36649(15) 0.0189(5) Uani 1 1 d . . . . .
C33 C 0.1555(2) 0.54394(17) 0.41805(16) 0.0227(6) Uani 1 1 d . . . . .
C34 C 0.1919(2) 0.50302(19) 0.48372(18) 0.0289(7) Uani 1 1 d . . . . .
H34 H 0.155939 0.501623 0.517919 0.035 Uiso 1 1 calc R U . . .
C35 C 0.2800(3) 0.46404(19) 0.50050(18) 0.0305(7) Uani 1 1 d . . . . .
H35 H 0.303289 0.435647 0.545187 0.037 Uiso 1 1 calc R U . . .
C36 C 0.3330(2) 0.46721(18) 0.45138(18) 0.0289(7) Uani 1 1 d . . . . .
H36 H 0.393854 0.441672 0.463297 0.035 Uiso 1 1 calc R U . . .
C37 C 0.2991(2) 0.50715(17) 0.38449(16) 0.0227(6) Uani 1 1 d . . . . .
C38 C 0.0600(2) 0.5873(2) 0.40142(19) 0.0304(7) Uani 1 1 d . . . . .
H38 H 0.064536 0.631437 0.370179 0.037 Uiso 1 1 calc R U . . .
C39 C -0.0271(3) 0.5397(3) 0.3555(2) 0.0471(10) Uani 1 1 d . . . . .
H39A H -0.016538 0.523836 0.309065 0.071 Uiso 1 1 calc R U . . .
H39B H -0.087278 0.569450 0.343684 0.071 Uiso 1 1 calc R U . . .
H39C H -0.033164 0.495591 0.384427 0.071 Uiso 1 1 calc R U . . .
C40 C 0.0409(3) 0.6172(2) 0.4716(2) 0.0379(8) Uani 1 1 d . . . . .
H40A H 0.025598 0.575455 0.499502 0.057 Uiso 1 1 calc R U . . .
H40B H -0.014374 0.652133 0.456983 0.057 Uiso 1 1 calc R U . . .
H40C H 0.099404 0.643275 0.503089 0.057 Uiso 1 1 calc R U . . .
C41 C 0.3606(2) 0.50876(19) 0.33218(18) 0.0280(7) Uani 1 1 d . . . . .
H41 H 0.336056 0.550980 0.296368 0.034 Uiso 1 1 calc R U . . .
C42 C 0.3493(3) 0.4371(2) 0.2865(2) 0.0416(9) Uani 1 1 d . . . . .
H42A H 0.369050 0.394130 0.320198 0.062 Uiso 1 1 calc R U . . .
H42B H 0.390768 0.439763 0.254386 0.062 Uiso 1 1 calc R U . . .
H42C H 0.280744 0.431194 0.255453 0.062 Uiso 1 1 calc R U . . .
C43 C 0.4689(3) 0.5232(2) 0.3735(2) 0.0394(8) Uani 1 1 d . . . . .
H43A H 0.475758 0.569237 0.402941 0.059 Uiso 1 1 calc R U . . .
H43B H 0.504158 0.528689 0.337251 0.059 Uiso 1 1 calc R U . . .
H43C H 0.496252 0.481112 0.406795 0.059 Uiso 1 1 calc R U . . .
C51A C 0.5479(5) 0.6927(5) 0.2585(4) 0.0380(8) Uani 0.688(12) 1 d . . P A 1
C52A C 0.6004(5) 0.7593(5) 0.2862(4) 0.0380(8) Uani 0.688(12) 1 d . . P A 1
H52A H 0.565514 0.805262 0.278262 0.046 Uiso 0.688(12) 1 calc R U P A 1
C53A C 0.7002(4) 0.7606(5) 0.3244(3) 0.0380(8) Uani 0.688(12) 1 d . . P A 1
H53A H 0.732140 0.806678 0.341863 0.046 Uiso 0.688(12) 1 calc R U P A 1
C54A C 0.7531(4) 0.6942(5) 0.3369(3) 0.0380(8) Uani 0.688(12) 1 d . . P A 1
H54A H 0.821195 0.694305 0.363820 0.046 Uiso 0.688(12) 1 calc R U P A 1
C55A C 0.7049(4) 0.6271(5) 0.3095(4) 0.0380(8) Uani 0.688(12) 1 d . . P A 1
H55A H 0.740888 0.581639 0.317467 0.046 Uiso 0.688(12) 1 calc R U P A 1
C56A C 0.6053(5) 0.6260(5) 0.2709(4) 0.0380(8) Uani 0.688(12) 1 d . . P A 1
H56A H 0.574591 0.579821 0.252219 0.046 Uiso 0.688(12) 1 calc R U P A 1
C51B C 0.5564(6) 0.7030(9) 0.2669(7) 0.0380(8) Uani 0.312(12) 1 d G . P A 2
C52B C 0.5912(8) 0.7754(7) 0.2846(8) 0.0380(8) Uani 0.312(12) 1 d G . P A 2
H52B H 0.547749 0.816711 0.269997 0.046 Uiso 0.312(12) 1 calc R U P A 2
C53B C 0.6896(9) 0.7874(7) 0.3236(7) 0.0380(8) Uani 0.312(12) 1 d G . P A 2
H53B H 0.713348 0.836932 0.335635 0.046 Uiso 0.312(12) 1 calc R U P A 2
C54B C 0.7531(6) 0.7270(9) 0.3449(5) 0.0380(8) Uani 0.312(12) 1 d G . P A 2
H54B H 0.820347 0.735250 0.371561 0.046 Uiso 0.312(12) 1 calc R U P A 2
C55B C 0.7183(8) 0.6546(8) 0.3273(7) 0.0380(8) Uani 0.312(12) 1 d G . P A 2
H55B H 0.761746 0.613345 0.341849 0.046 Uiso 0.312(12) 1 calc R U P A 2
C56B C 0.6199(10) 0.6426(6) 0.2883(8) 0.0380(8) Uani 0.312(12) 1 d G . P A 2
H56B H 0.596146 0.593121 0.276211 0.046 Uiso 0.312(12) 1 calc R U P A 2
C57A C 0.3857(6) 0.6149(4) 0.1560(4) 0.0334(6) Uani 0.643(6) 1 d . . P A 1
C58A C 0.4417(5) 0.5850(3) 0.1120(3) 0.0334(6) Uani 0.643(6) 1 d . . P A 1
H58A H 0.504871 0.604955 0.118314 0.040 Uiso 0.643(6) 1 calc R U P A 1
C59A C 0.4072(5) 0.5287(3) 0.0611(3) 0.0334(6) Uani 0.643(6) 1 d . . P A 1
H59A H 0.446453 0.510852 0.032822 0.040 Uiso 0.643(6) 1 calc R U P A 1
C60A C 0.3156(5) 0.4975(3) 0.0504(3) 0.0334(6) Uani 0.643(6) 1 d . . P A 1
H60A H 0.292734 0.457710 0.015878 0.040 Uiso 0.643(6) 1 calc R U P A 1
C61A C 0.2572(5) 0.5253(3) 0.0914(3) 0.0334(6) Uani 0.643(6) 1 d . . P A 1
H61A H 0.194163 0.504741 0.084440 0.040 Uiso 0.643(6) 1 calc R U P A 1
C62A C 0.2921(5) 0.5834(4) 0.1423(4) 0.0334(6) Uani 0.643(6) 1 d . . P A 1
H62A H 0.251147 0.602465 0.168673 0.040 Uiso 0.643(6) 1 calc R U P A 1
C57B C 0.4018(8) 0.6176(5) 0.1608(5) 0.0334(6) Uani 0.357(6) 1 d G . P A 2
C58B C 0.4709(6) 0.6029(5) 0.1256(5) 0.0334(6) Uani 0.357(6) 1 d G . P A 2
H58B H 0.530614 0.630131 0.139178 0.040 Uiso 0.357(6) 1 calc R U P A 2
C59B C 0.4527(6) 0.5483(5) 0.0705(4) 0.0334(6) Uani 0.357(6) 1 d G . P A 2
H59B H 0.500005 0.538260 0.046369 0.040 Uiso 0.357(6) 1 calc R U P A 2
C60B C 0.3654(7) 0.5084(4) 0.0506(4) 0.0334(6) Uani 0.357(6) 1 d G . P A 2
H60B H 0.352987 0.471138 0.012877 0.040 Uiso 0.357(6) 1 calc R U P A 2
C61B C 0.2963(5) 0.5231(4) 0.0858(5) 0.0334(6) Uani 0.357(6) 1 d G . P A 2
H61B H 0.236576 0.495887 0.072195 0.040 Uiso 0.357(6) 1 calc R U P A 2
C62B C 0.3144(6) 0.5777(6) 0.1409(5) 0.0334(6) Uani 0.357(6) 1 d G . P A 2
H62B H 0.267184 0.587758 0.165005 0.040 Uiso 0.357(6) 1 calc R U P A 2
C101 C 0.8217(3) 0.80835(15) 0.1112(2) 0.0739(6) Uani 1 1 d G . . B 2
H101 H 0.828986 0.861129 0.115514 0.089 Uiso 1 1 calc R U . B 2
C102 C 0.8153(3) 0.77329(19) 0.04415(17) 0.0739(6) Uani 1 1 d G . . B 2
H102 H 0.818242 0.802102 0.002693 0.089 Uiso 1 1 calc R U . B 2
C103 C 0.8047(3) 0.69607(19) 0.03780(16) 0.0739(6) Uani 1 1 d G . . B 2
H103 H 0.800366 0.672103 -0.008001 0.089 Uiso 1 1 calc R U . B 2
C104 C 0.8005(3) 0.65391(15) 0.0985(2) 0.0739(6) Uani 1 1 d G . . B 2
H104 H 0.793234 0.601129 0.094125 0.089 Uiso 1 1 calc R U . B 2
C105 C 0.8069(3) 0.68897(19) 0.16548(17) 0.0739(6) Uani 1 1 d G . . B 2
H105 H 0.803978 0.660154 0.206947 0.089 Uiso 1 1 calc R U . B 2
C106 C 0.8175(3) 0.76619(19) 0.17184(16) 0.0739(6) Uani 1 1 d G . . B 2
H106 H 0.821854 0.790153 0.217642 0.089 Uiso 1 1 calc R U . B 2

loop_
_atom_site_aniso_label
_atom_site_aniso_U_11
_atom_site_aniso_U_22
_atom_site_aniso_U_33
_atom_site_aniso_U_23
_atom_site_aniso_U_13
_atom_site_aniso_U_12
Ba1 0.01649(8) 0.01597(9) 0.01567(8) -0.00119(6) 0.00242(6) -0.00060(6)
P1 0.0304(4) 0.0326(5) 0.0372(5) 0.0075(4) 0.0187(4) 0.0096(3)
N1 0.0260(12) 0.0172(12) 0.0197(12) -0.0003(9) 0.0050(10) 0.0005(10)
C2 0.0311(16) 0.0189(15) 0.0332(17) 0.0053(12) 0.0106(13) -0.0031(12)
C3 0.0298(16) 0.0224(16) 0.0386(18) 0.0019(13) 0.0075(14) -0.0061(13)
O4 0.0249(11) 0.0249(12) 0.0316(12) 0.0021(9) 0.0005(9) -0.0073(9)
C5 0.0232(15) 0.0394(19) 0.0324(17) 0.0018(15) 0.0001(13) -0.0094(14)
C6 0.0190(14) 0.041(2) 0.0336(17) 0.0062(15) 0.0036(13) -0.0029(13)
O7 0.0185(10) 0.0351(12) 0.0218(10) 0.0000(9) 0.0042(8) -0.0053(9)
C8 0.0248(15) 0.0319(17) 0.0189(14) -0.0008(12) 0.0023(11) -0.0017(12)
C9 0.0257(15) 0.0291(16) 0.0226(14) 0.0036(12) 0.0059(12) 0.0013(12)
O10 0.0244(10) 0.0219(11) 0.0198(10) -0.0034(8) 0.0049(8) 0.0007(8)
C11 0.0431(19) 0.0300(17) 0.0228(15) -0.0032(12) 0.0156(14) 0.0067(14)
C12 0.0363(18) 0.0335(18) 0.0385(19) 0.0022(14) 0.0196(15) 0.0119(14)
O13 0.0312(11) 0.0229(11) 0.0255(11) -0.0022(9) 0.0086(9) 0.0035(9)
C14 0.0342(17) 0.0234(16) 0.0314(17) -0.0049(13) 0.0096(14) 0.0000(13)
C15 0.0357(17) 0.0189(15) 0.0330(17) -0.0033(12) 0.0105(14) 0.0030(13)
C21 0.0297(15) 0.0218(15) 0.0206(14) 0.0025(11) 0.0033(12) 0.0024(12)
C22 0.0267(15) 0.0248(16) 0.0265(15) 0.0036(12) -0.0004(12) 0.0040(12)
N23 0.0220(12) 0.0247(13) 0.0220(12) 0.0026(10) 0.0019(10) 0.0016(10)
C24 0.0270(15) 0.0282(16) 0.0167(13) 0.0018(12) -0.0021(11) 0.0014(12)
C25 0.0277(15) 0.0261(16) 0.0185(14) -0.0014(12) -0.0005(12) -0.0043(12)
C26 0.043(2) 0.0367(19) 0.0213(15) -0.0020(14) -0.0023(14) -0.0106(16)
C27 0.056(2) 0.036(2) 0.0229(16) -0.0095(14) -0.0005(15) -0.0140(17)
C28 0.047(2) 0.0256(17) 0.0327(18) -0.0098(14) 0.0081(15) -0.0133(15)
C29 0.0322(16) 0.0225(15) 0.0244(15) -0.0016(12) 0.0049(13) -0.0065(12)
C30 0.0205(13) 0.0224(15) 0.0199(13) -0.0033(11) 0.0045(11) -0.0046(11)
N31 0.0201(11) 0.0195(12) 0.0171(11) 0.0005(9) 0.0012(9) -0.0012(9)
C32 0.0211(13) 0.0152(13) 0.0189(13) -0.0022(10) 0.0044(11) -0.0039(10)
C33 0.0227(14) 0.0218(14) 0.0230(14) -0.0017(11) 0.0065(11) -0.0056(11)
C34 0.0317(16) 0.0319(17) 0.0243(15) 0.0026(13) 0.0108(13) -0.0097(13)
C35 0.0398(18) 0.0269(16) 0.0215(15) 0.0081(12) 0.0054(13) -0.0020(14)
C36 0.0317(16) 0.0267(16) 0.0259(15) 0.0049(12) 0.0057(13) 0.0032(13)
C37 0.0270(15) 0.0196(14) 0.0211(14) 0.0017(11) 0.0070(12) 0.0012(11)
C38 0.0219(15) 0.0394(19) 0.0323(17) 0.0019(14) 0.0118(13) -0.0010(13)
C39 0.0263(18) 0.069(3) 0.045(2) -0.009(2) 0.0094(16) -0.0074(18)
C40 0.0343(18) 0.046(2) 0.0376(19) -0.0019(16) 0.0177(15) 0.0010(16)
C41 0.0294(16) 0.0302(17) 0.0258(15) 0.0074(13) 0.0105(13) 0.0102(13)
C42 0.047(2) 0.043(2) 0.0365(19) -0.0048(16) 0.0159(17) 0.0094(17)
C43 0.0339(18) 0.043(2) 0.046(2) 0.0068(17) 0.0202(16) 0.0031(16)
C51A 0.0328(10) 0.046(3) 0.0388(11) 0.0166(14) 0.0158(8) 0.0088(11)
C52A 0.0328(10) 0.046(3) 0.0388(11) 0.0166(14) 0.0158(8) 0.0088(11)
C53A 0.0328(10) 0.046(3) 0.0388(11) 0.0166(14) 0.0158(8) 0.0088(11)
C54A 0.0328(10) 0.046(3) 0.0388(11) 0.0166(14) 0.0158(8) 0.0088(11)
C55A 0.0328(10) 0.046(3) 0.0388(11) 0.0166(14) 0.0158(8) 0.0088(11)
C56A 0.0328(10) 0.046(3) 0.0388(11) 0.0166(14) 0.0158(8) 0.0088(11)
C51B 0.0328(10) 0.046(3) 0.0388(11) 0.0166(14) 0.0158(8) 0.0088(11)
C52B 0.0328(10) 0.046(3) 0.0388(11) 0.0166(14) 0.0158(8) 0.0088(11)
C53B 0.0328(10) 0.046(3) 0.0388(11) 0.0166(14) 0.0158(8) 0.0088(11)
C54B 0.0328(10) 0.046(3) 0.0388(11) 0.0166(14) 0.0158(8) 0.0088(11)
C55B 0.0328(10) 0.046(3) 0.0388(11) 0.0166(14) 0.0158(8) 0.0088(11)
C56B 0.0328(10) 0.046(3) 0.0388(11) 0.0166(14) 0.0158(8) 0.0088(11)
C57A 0.045(2) 0.0307(10) 0.0284(9) 0.0092(7) 0.0171(11) 0.0162(10)
C58A 0.045(2) 0.0307(10) 0.0284(9) 0.0092(7) 0.0171(11) 0.0162(10)
C59A 0.045(2) 0.0307(10) 0.0284(9) 0.0092(7) 0.0171(11) 0.0162(10)
C60A 0.045(2) 0.0307(10) 0.0284(9) 0.0092(7) 0.0171(11) 0.0162(10)
C61A 0.045(2) 0.0307(10) 0.0284(9) 0.0092(7) 0.0171(11) 0.0162(10)
C62A 0.045(2) 0.0307(10) 0.0284(9) 0.0092(7) 0.0171(11) 0.0162(10)
C57B 0.045(2) 0.0307(10) 0.0284(9) 0.0092(7) 0.0171(11) 0.0162(10)
C58B 0.045(2) 0.0307(10) 0.0284(9) 0.0092(7) 0.0171(11) 0.0162(10)
C59B 0.045(2) 0.0307(10) 0.0284(9) 0.0092(7) 0.0171(11) 0.0162(10)
C60B 0.045(2) 0.0307(10) 0.0284(9) 0.0092(7) 0.0171(11) 0.0162(10)
C61B 0.045(2) 0.0307(10) 0.0284(9) 0.0092(7) 0.0171(11) 0.0162(10)
C62B 0.045(2) 0.0307(10) 0.0284(9) 0.0092(7) 0.0171(11) 0.0162(10)
C101 0.0953(17) 0.0665(14) 0.0654(14) 0.0019(11) 0.0332(13) 0.0082(13)
C102 0.0953(17) 0.0665(14) 0.0654(14) 0.0019(11) 0.0332(13) 0.0082(13)
C103 0.0953(17) 0.0665(14) 0.0654(14) 0.0019(11) 0.0332(13) 0.0082(13)
C104 0.0953(17) 0.0665(14) 0.0654(14) 0.0019(11) 0.0332(13) 0.0082(13)
C105 0.0953(17) 0.0665(14) 0.0654(14) 0.0019(11) 0.0332(13) 0.0082(13)
C106 0.0953(17) 0.0665(14) 0.0654(14) 0.0019(11) 0.0332(13) 0.0082(13)

loop_
_atom_type_symbol
_atom_type_description
_atom_type_scat_dispersion_real
_atom_type_scat_dispersion_imag
_atom_type_scat_source
C C 0.0033 0.0016 'International Tables Vol C Tables 4.2.6.8 and 6.1.1.4'
H H 0.0000 0.0000 'International Tables Vol C Tables 4.2.6.8 and 6.1.1.4'
Ba Ba -0.3244 2.2819 'International Tables Vol C Tables 4.2.6.8 and 6.1.1.4'
N N 0.0061 0.0033 'International Tables Vol C Tables 4.2.6.8 and 6.1.1.4'
O O 0.0106 0.0060 'International Tables Vol C Tables 4.2.6.8 and 6.1.1.4'
P P 0.1023 0.0942 'International Tables Vol C Tables 4.2.6.8 and 6.1.1.4'

loop_
_geom_angle_atom_site_label_1
_geom_angle_atom_site_label_2
_geom_angle_atom_site_label_3
_geom_angle
N31 Ba1 N23 66.05(7)
N31 Ba1 O10 89.86(7)
N23 Ba1 O10 121.75(7)
N31 Ba1 O4 166.71(7)
N23 Ba1 O4 121.27(7)
O10 Ba1 O4 94.34(6)
N31 Ba1 O7 114.65(7)
N23 Ba1 O7 179.07(7)
O10 Ba1 O7 59.04(6)
O4 Ba1 O7 57.92(6)
N31 Ba1 O13 106.75(7)
N23 Ba1 O13 77.33(7)
O10 Ba1 O13 59.39(6)
O4 Ba1 O13 86.19(7)
O7 Ba1 O13 102.93(6)
N31 Ba1 N1 130.31(7)
N23 Ba1 N1 64.39(7)
O10 Ba1 N1 113.17(6)
O4 Ba1 N1 58.95(7)
O7 Ba1 N1 114.95(7)
O13 Ba1 N1 58.88(7)
N31 Ba1 P1 100.30(6)
N23 Ba1 P1 86.44(6)
O10 Ba1 P1 151.65(5)
O4 Ba1 P1 70.46(5)
O7 Ba1 P1 92.80(5)
O13 Ba1 P1 138.96(5)
N1 Ba1 P1 80.10(5)
C51A P1 C57A 104.5(4)
C57B P1 C51B 104.6(6)
C57B P1 Ba1 120.1(3)
C51A P1 Ba1 118.7(3)
C57A P1 Ba1 115.1(2)
C51B P1 Ba1 114.7(5)
C2 N1 C15 111.4(2)
C2 N1 C21 108.7(2)
C15 N1 C21 111.3(2)
C2 N1 Ba1 107.40(17)
C15 N1 Ba1 113.44(18)
C21 N1 Ba1 104.25(17)
N1 C2 C3 113.7(3)
N1 C2 H2A 108.8
C3 C2 H2A 108.8
N1 C2 H2B 108.8
C3 C2 H2B 108.8
H2A C2 H2B 107.7
O4 C3 C2 108.5(3)
O4 C3 H3A 110.0
C2 C3 H3A 110.0
O4 C3 H3B 110.0
C2 C3 H3B 110.0
H3A C3 H3B 108.4
C3 O4 C5 113.0(2)
C3 O4 Ba1 122.62(18)
C5 O4 Ba1 122.31(19)
O4 C5 C6 107.8(3)
O4 C5 H5A 110.1
C6 C5 H5A 110.1
O4 C5 H5B 110.1
C6 C5 H5B 110.1
H5A C5 H5B 108.5
O7 C6 C5 112.0(3)
O7 C6 H6A 109.2
C5 C6 H6A 109.2
O7 C6 H6B 109.2
C5 C6 H6B 109.2
H6A C6 H6B 107.9
C8 O7 C6 114.1(2)
C8 O7 Ba1 118.59(17)
C6 O7 Ba1 112.74(17)
O7 C8 C9 106.9(2)
O7 C8 H8A 110.3
C9 C8 H8A 110.3
O7 C8 H8B 110.3
C9 C8 H8B 110.3
H8A C8 H8B 108.6
O10 C9 C8 111.3(3)
O10 C9 H9A 109.4
C8 C9 H9A 109.4
O10 C9 H9B 109.4
C8 C9 H9B 109.4
H9A C9 H9B 108.0
C11 O10 C9 114.3(2)
C11 O10 Ba1 117.72(17)
C9 O10 Ba1 112.99(17)
O10 C11 C12 107.3(3)
O10 C11 H11A 110.2
C12 C11 H11A 110.2
O10 C11 H11B 110.2
C12 C11 H11B 110.2
H11A C11 H11B 108.5
O13 C12 C11 112.7(3)
O13 C12 H12A 109.0
C11 C12 H12A 109.0
O13 C12 H12B 109.0
C11 C12 H12B 109.0
H12A C12 H12B 107.8
C12 O13 C14 113.7(3)
C12 O13 Ba1 114.17(18)
C14 O13 Ba1 106.96(17)
O13 C14 C15 107.7(3)
O13 C14 H14A 110.2
C15 C14 H14A 110.2
O13 C14 H14B 110.2
C15 C14 H14B 110.2
H14A C14 H14B 108.5
N1 C15 C14 113.2(3)
N1 C15 H15A 108.9
C14 C15 H15A 108.9
N1 C15 H15B 108.9
C14 C15 H15B 108.9
H15A C15 H15B 107.8
N1 C21 C22 113.4(3)
N1 C21 H21A 108.9
C22 C21 H21A 108.9
N1 C21 H21B 108.9
C22 C21 H21B 108.9
H21A C21 H21B 107.7
N23 C22 C21 111.6(3)
N23 C22 H22A 109.3
C21 C22 H22A 109.3
N23 C22 H22B 109.3
C21 C22 H22B 109.3
H22A C22 H22B 108.0
C24 N23 C22 114.9(3)
C24 N23 Ba1 130.6(2)
C22 N23 Ba1 113.90(18)
N23 C24 C25 129.6(3)
N23 C24 H24 115.2
C25 C24 H24 115.2
C26 C25 C30 119.4(3)
C26 C25 C24 114.3(3)
C30 C25 C24 126.2(3)
C27 C26 C25 123.0(3)
C27 C26 H26 118.5
C25 C26 H26 118.5
C26 C27 C28 118.4(3)
C26 C27 H27 120.8
C28 C27 H27 120.8
C29 C28 C27 120.4(3)
C29 C28 H28 119.8
C27 C28 H28 119.8
C28 C29 C30 123.1(3)
C28 C29 H29 118.4
C30 C29 H29 118.4
N31 C30 C29 123.1(3)
N31 C30 C25 121.4(3)
C29 C30 C25 115.5(3)
C30 N31 C32 118.6(2)
C30 N31 Ba1 136.86(19)
C32 N31 Ba1 102.27(16)
C37 C32 C33 119.4(3)
C37 C32 N31 121.3(3)
C33 C32 N31 119.0(3)
C34 C33 C32 119.0(3)
C34 C33 C38 120.7(3)
C32 C33 C38 120.2(3)
C33 C34 C35 121.5(3)
C33 C34 H34 119.2
C35 C34 H34 119.2
C36 C35 C34 119.1(3)
C36 C35 H35 120.4
C34 C35 H35 120.4
C35 C36 C37 121.5(3)
C35 C36 H36 119.3
C37 C36 H36 119.3
C36 C37 C32 119.3(3)
C36 C37 C41 119.3(3)
C32 C37 C41 121.4(3)
C33 C38 C40 113.6(3)
C33 C38 C39 110.9(3)
C40 C38 C39 109.9(3)
C33 C38 H38 107.4
C40 C38 H38 107.4
C39 C38 H38 107.4
C38 C39 H39A 109.5
C38 C39 H39B 109.5
H39A C39 H39B 109.5
C38 C39 H39C 109.5
H39A C39 H39C 109.5
H39B C39 H39C 109.5
C38 C40 H40A 109.5
C38 C40 H40B 109.5
H40A C40 H40B 109.5
C38 C40 H40C 109.5
H40A C40 H40C 109.5
H40B C40 H40C 109.5
C37 C41 C42 111.9(3)
C37 C41 C43 112.5(3)
C42 C41 C43 109.8(3)
C37 C41 H41 107.5
C42 C41 H41 107.5
C43 C41 H41 107.5
C41 C42 H42A 109.5
C41 C42 H42B 109.5
H42A C42 H42B 109.5
C41 C42 H42C 109.5
H42A C42 H42C 109.5
H42B C42 H42C 109.5
C41 C43 H43A 109.5
C41 C43 H43B 109.5
H43A C43 H43B 109.5
C41 C43 H43C 109.5
H43A C43 H43C 109.5
H43B C43 H43C 109.5
C52A C51A C56A 115.3(5)
C52A C51A P1 119.4(5)
C56A C51A P1 125.0(6)
C53A C52A C51A 123.3(5)
C53A C52A H52A 118.4
C51A C52A H52A 118.4
C52A C53A C54A 119.7(6)
C52A C53A H53A 120.2
C54A C53A H53A 120.2
C53A C54A C55A 119.2(5)
C53A C54A H54A 120.4
C55A C54A H54A 120.4
C56A C55A C54A 121.0(5)
C56A C55A H55A 119.5
C54A C55A H55A 119.5
C55A C56A C51A 121.6(6)
C55A C56A H56A 119.2
C51A C56A H56A 119.2
C52B C51B C56B 120.0
C52B C51B P1 114.6(9)
C56B C51B P1 125.2(8)
C51B C52B C53B 120.0
C51B C52B H52B 120.0
C53B C52B H52B 120.0
C52B C53B C54B 120.0
C52B C53B H53B 120.0
C54B C53B H53B 120.0
C55B C54B C53B 120.0
C55B C54B H54B 120.0
C53B C54B H54B 120.0
C54B C55B C56B 120.0
C54B C55B H55B 120.0
C56B C55B H55B 120.0
C55B C56B C51B 120.0
C55B C56B H56B 120.0
C51B C56B H56B 120.0
C62A C57A C58A 115.3(5)
C62A C57A P1 117.3(5)
C58A C57A P1 127.0(5)
C59A C58A C57A 122.4(6)
C59A C58A H58A 118.8
C57A C58A H58A 118.8
C58A C59A C60A 120.8(5)
C58A C59A H59A 119.6
C60A C59A H59A 119.6
C59A C60A C61A 119.2(6)
C59A C60A H60A 120.4
C61A C60A H60A 120.4
C62A C61A C60A 119.7(6)
C62A C61A H61A 120.1
C60A C61A H61A 120.1
C61A C62A C57A 122.6(5)
C61A C62A H62A 118.7
C57A C62A H62A 118.7
C58B C57B C62B 120.0
C58B C57B P1 119.1(6)
C62B C57B P1 120.2(6)
C59B C58B C57B 120.0
C59B C58B H58B 120.0
C57B C58B H58B 120.0
C58B C59B C60B 120.0
C58B C59B H59B 120.0
C60B C59B H59B 120.0
C61B C60B C59B 120.0
C61B C60B H60B 120.0
C59B C60B H60B 120.0
C60B C61B C62B 120.0
C60B C61B H61B 120.0
C62B C61B H61B 120.0
C61B C62B C57B 120.0
C61B C62B H62B 120.0
C57B C62B H62B 120.0
C102 C101 C106 120.0
C102 C101 H101 120.0
C106 C101 H101 120.0
C103 C102 C101 120.0
C103 C102 H102 120.0
C101 C102 H102 120.0
C102 C103 C104 120.0
C102 C103 H103 120.0
C104 C103 H103 120.0
C105 C104 C103 120.0
C105 C104 H104 120.0
C103 C104 H104 120.0
C104 C105 C106 120.0
C104 C105 H105 120.0
C106 C105 H105 120.0
C105 C106 C101 120.0
C105 C106 H106 120.0
C101 C106 H106 120.0

loop_
_geom_bond_atom_site_label_1
_geom_bond_atom_site_label_2
_geom_bond_distance
Ba1 N31 2.691(2)
Ba1 N23 2.780(2)
Ba1 O10 2.847(2)
Ba1 O4 2.869(2)
Ba1 O7 2.886(2)
Ba1 O13 2.886(2)
Ba1 N1 2.972(2)
Ba1 P1 3.3686(9)
P1 C57B 1.765(6)
P1 C51A 1.780(6)
P1 C57A 1.853(7)
P1 C51B 1.910(8)
N1 C2 1.475(4)
N1 C15 1.480(4)
N1 C21 1.482(4)
C2 C3 1.509(5)
C2 H2A 0.9900
C2 H2B 0.9900
C3 O4 1.428(4)
C3 H3A 0.9900
C3 H3B 0.9900
O4 C5 1.434(4)
C5 C6 1.505(5)
C5 H5A 0.9900
C5 H5B 0.9900
C6 O7 1.436(4)
C6 H6A 0.9900
C6 H6B 0.9900
O7 C8 1.433(4)
C8 C9 1.509(4)
C8 H8A 0.9900
C8 H8B 0.9900
C9 O10 1.438(4)
C9 H9A 0.9900
C9 H9B 0.9900
O10 C11 1.432(4)
C11 C12 1.507(5)
C11 H11A 0.9900
C11 H11B 0.9900
C12 O13 1.428(4)
C12 H12A 0.9900
C12 H12B 0.9900
O13 C14 1.435(4)
C14 C15 1.507(5)
C14 H14A 0.9900
C14 H14B 0.9900
C15 H15A 0.9900
C15 H15B 0.9900
C21 C22 1.519(4)
C21 H21A 0.9900
C21 H21B 0.9900
C22 N23 1.476(4)
C22 H22A 0.9900
C22 H22B 0.9900
N23 C24 1.289(4)
C24 C25 1.448(4)
C24 H24 0.9500
C25 C26 1.411(4)
C25 C30 1.442(4)
C26 C27 1.376(5)
C26 H26 0.9500
C27 C28 1.403(5)
C27 H27 0.9500
C28 C29 1.376(4)
C28 H28 0.9500
C29 C30 1.438(4)
C29 H29 0.9500
C30 N31 1.341(4)
N31 C32 1.426(4)
C32 C37 1.411(4)
C32 C33 1.418(4)
C33 C34 1.391(4)
C33 C38 1.522(4)
C34 C35 1.394(5)
C34 H34 0.9500
C35 C36 1.380(5)
C35 H35 0.9500
C36 C37 1.397(4)
C36 H36 0.9500
C37 C41 1.525(4)
C38 C40 1.535(5)
C38 C39 1.536(5)
C38 H38 1.0000
C39 H39A 0.9800
C39 H39B 0.9800
C39 H39C 0.9800
C40 H40A 0.9800
C40 H40B 0.9800
C40 H40C 0.9800
C41 C42 1.525(5)
C41 C43 1.528(5)
C41 H41 1.0000
C42 H42A 0.9800
C42 H42B 0.9800
C42 H42C 0.9800
C43 H43A 0.9800
C43 H43B 0.9800
C43 H43C 0.9800
C51A C52A 1.418(9)
C51A C56A 1.427(8)
C52A C53A 1.389(8)
C52A H52A 0.9500
C53A C54A 1.391(8)
C53A H53A 0.9500
C54A C55A 1.400(9)
C54A H54A 0.9500
C55A C56A 1.387(8)
C55A H55A 0.9500
C56A H56A 0.9500
C51B C52B 1.3900
C51B C56B 1.3900
C52B C53B 1.3900
C52B H52B 0.9500
C53B C54B 1.3900
C53B H53B 0.9500
C54B C55B 1.3900
C54B H54B 0.9500
C55B C56B 1.3900
C55B H55B 0.9500
C56B H56B 0.9500
C57A C62A 1.407(8)
C57A C58A 1.436(7)
C58A C59A 1.371(9)
C58A H58A 0.9500
C59A C60A 1.387(9)
C59A H59A 0.9500
C60A C61A 1.406(7)
C60A H60A 0.9500
C61A C62A 1.396(8)
C61A H61A 0.9500
C62A H62A 0.9500
C57B C58B 1.3900
C57B C62B 1.3900
C58B C59B 1.3900
C58B H58B 0.9500
C59B C60B 1.3900
C59B H59B 0.9500
C60B C61B 1.3900
C60B H60B 0.9500
C61B C62B 1.3900
C61B H61B 0.9500
C62B H62B 0.9500
C101 C102 1.3900
C101 C106 1.3900
C101 H101 0.9500
C102 C103 1.3900
C102 H102 0.9500
C103 C104 1.3900
C103 H103 0.9500
C104 C105 1.3900
C104 H104 0.9500
C105 C106 1.3900
C105 H105 0.9500
C106 H106 0.9500

loop_
_geom_torsion_atom_site_label_1
_geom_torsion_atom_site_label_2
_geom_torsion_atom_site_label_3
_geom_torsion_atom_site_label_4
_geom_torsion
C15 N1 C2 C3 66.2(3)
C21 N1 C2 C3 -170.8(3)
Ba1 N1 C2 C3 -58.6(3)
N1 C2 C3 O4 58.3(4)
C2 C3 O4 C5 169.5(3)
C2 C3 O4 Ba1 -26.5(4)
C3 O4 C5 C6 -167.1(3)
Ba1 O4 C5 C6 28.8(4)
O4 C5 C6 O7 -56.1(4)
C5 C6 O7 C8 -82.1(3)
C5 C6 O7 Ba1 57.0(3)
C6 O7 C8 C9 175.3(3)
Ba1 O7 C8 C9 38.7(3)
O7 C8 C9 O10 -62.7(3)
C8 C9 O10 C11 -82.0(3)
C8 C9 O10 Ba1 56.2(3)
C9 O10 C11 C12 -177.0(3)
Ba1 O10 C11 C12 46.9(3)
O10 C11 C12 O13 -61.5(4)
C11 C12 O13 C14 -77.3(3)
C11 C12 O13 Ba1 45.7(3)
C12 O13 C14 C15 -162.5(3)
Ba1 O13 C14 C15 70.6(3)
C2 N1 C15 C14 -102.4(3)
C21 N1 C15 C14 136.1(3)
Ba1 N1 C15 C14 18.9(3)
O13 C14 C15 N1 -61.1(3)
C2 N1 C21 C22 166.3(3)
C15 N1 C21 C22 -70.7(3)
Ba1 N1 C21 C22 52.0(3)
N1 C21 C22 N23 -68.8(3)
C21 C22 N23 C24 -129.4(3)
C21 C22 N23 Ba1 43.0(3)
C22 N23 C24 C25 -176.3(3)
Ba1 N23 C24 C25 12.9(5)
N23 C24 C25 C26 -171.3(3)
N23 C24 C25 C30 12.3(6)
C30 C25 C26 C27 0.0(6)
C24 C25 C26 C27 -176.7(4)
C25 C26 C27 C28 2.7(6)
C26 C27 C28 C29 -2.0(6)
C27 C28 C29 C30 -1.5(6)
C28 C29 C30 N31 -175.9(3)
C28 C29 C30 C25 4.0(5)
C26 C25 C30 N31 176.6(3)
C24 C25 C30 N31 -7.1(5)
C26 C25 C30 C29 -3.3(5)
C24 C25 C30 C29 173.0(3)
C29 C30 N31 C32 -5.2(4)
C25 C30 N31 C32 174.9(3)
C29 C30 N31 Ba1 154.2(2)
C25 C30 N31 Ba1 -25.7(4)
C30 N31 C32 C37 91.0(3)
Ba1 N31 C32 C37 -74.7(3)
C30 N31 C32 C33 -95.0(3)
Ba1 N31 C32 C33 99.3(2)
C37 C32 C33 C34 -3.2(4)
N31 C32 C33 C34 -177.3(3)
C37 C32 C33 C38 176.9(3)
N31 C32 C33 C38 2.8(4)
C32 C33 C34 C35 1.3(5)
C38 C33 C34 C35 -178.9(3)
C33 C34 C35 C36 1.1(5)
C34 C35 C36 C37 -1.5(5)
C35 C36 C37 C32 -0.5(5)
C35 C36 C37 C41 -179.9(3)
C33 C32 C37 C36 2.8(4)
N31 C32 C37 C36 176.8(3)
C33 C32 C37 C41 -177.7(3)
N31 C32 C37 C41 -3.7(4)
C34 C33 C38 C40 31.6(4)
C32 C33 C38 C40 -148.5(3)
C34 C33 C38 C39 -92.7(4)
C32 C33 C38 C39 87.1(4)
C36 C37 C41 C42 78.9(4)
C32 C37 C41 C42 -100.6(3)
C36 C37 C41 C43 -45.3(4)
C32 C37 C41 C43 135.3(3)
C57A P1 C51A C52A 155.6(5)
Ba1 P1 C51A C52A -74.5(5)
C57A P1 C51A C56A -31.1(7)
Ba1 P1 C51A C56A 98.8(6)
C56A C51A C52A C53A -1.4(8)
P1 C51A C52A C53A 172.5(6)
C51A C52A C53A C54A -0.1(8)
C52A C53A C54A C55A 1.2(8)
C53A C54A C55A C56A -0.7(8)
C54A C55A C56A C51A -0.9(8)
C52A C51A C56A C55A 1.9(8)
P1 C51A C56A C55A -171.6(5)
C56B C51B C52B C53B 0.0
P1 C51B C52B C53B 175.3(9)
C51B C52B C53B C54B 0.0
C52B C53B C54B C55B 0.0
C53B C54B C55B C56B 0.0
C54B C55B C56B C51B 0.0
C52B C51B C56B C55B 0.0
P1 C51B C56B C55B -174.7(10)
C51A P1 C57A C62A 153.4(5)
Ba1 P1 C57A C62A 21.4(5)
C51A P1 C57A C58A -33.7(6)
Ba1 P1 C57A C58A -165.7(5)
C62A C57A C58A C59A -1.2(7)
P1 C57A C58A C59A -174.2(6)
C57A C58A C59A C60A -0.5(8)
C58A C59A C60A C61A 1.4(8)
C59A C60A C61A C62A -0.4(7)
C60A C61A C62A C57A -1.5(8)
C58A C57A C62A C61A 2.2(7)
P1 C57A C62A C61A 175.9(5)
C51B P1 C57B C58B -34.9(7)
Ba1 P1 C57B C58B -165.5(3)
C51B P1 C57B C62B 154.4(6)
Ba1 P1 C57B C62B 23.8(6)
C62B C57B C58B C59B 0.0
P1 C57B C58B C59B -170.7(8)
C57B C58B C59B C60B 0.0
C58B C59B C60B C61B 0.0
C59B C60B C61B C62B 0.0
C60B C61B C62B C57B 0.0
C58B C57B C62B C61B 0.0
P1 C57B C62B C61B 170.6(8)
C106 C101 C102 C103 0.0
C101 C102 C103 C104 0.0
C102 C103 C104 C105 0.0
C103 C104 C105 C106 0.0
C104 C105 C106 C101 0.0
C102 C101 C106 C105 0.0
